data_7214651
loop_
_publ_author_name
'Li, Wei-Liang'
'Wu, An-Kai'
'Lee, Kwang-Ming'

_publ_section_title
;
 Anion-controlled dimerized rectangular, herringbone and tape building
 blocks by L-shaped diamide-substituted pyridinium salts via N--H&#x22EF;O
 and C--H&#x22EF;O hydrogen bonding
;
_journal_issue 18
_journal_name_full CrystEngComm
_journal_page_first 6072
_journal_paper_doi 10.1039/c2ce25695a
_journal_volume 14
_journal_year 2012
_chemical_formula_sum 'C8 H10 F6 N3 O2 P'
_chemical_formula_weight 325.16
_chemical_name_systematic
;
?
;
_space_group_IT_number 14
_symmetry_cell_setting monoclinic
_symmetry_space_group_name_Hall '-P 2ybc'
_symmetry_space_group_name_H-M 'P 1 21/c 1'
_atom_sites_solution_hydrogens geom
_atom_sites_solution_primary direct
_atom_sites_solution_secondary difmap
_audit_creation_method SHELXL-97
_cell_angle_alpha 90.00
_cell_angle_beta 96.686(2)
_cell_angle_gamma 90.00
_cell_formula_units_Z 4
_cell_length_a 8.8952(8)
_cell_length_b 12.8953(12)
_cell_length_c 11.1052(10)
_cell_measurement_reflns_used 2838
_cell_measurement_temperature 100(2)
_cell_measurement_theta_max 26.4939
_cell_measurement_theta_min 3.1595
_cell_volume 1265.2(2)
_computing_cell_refinement 'SAINT V7.68A (Bruker AXS, 2009)'
_computing_data_collection 'APEX2 (Bruker AXS, 2010)'
_computing_data_reduction 'SAINT V7.68A (Bruker AXS, 2009)'
_computing_molecular_graphics 'SHELXTL (Sheldrick, 2008)'
_computing_publication_material SHELXTL
_computing_structure_refinement 'SHELXL-97 (Sheldrick, 2008)'
_computing_structure_solution 'SHELXS-97 (Sheldrick, 2008)'
_diffrn_ambient_temperature 100(2)
_diffrn_detector_area_resol_mean 8.3333
_diffrn_measured_fraction_theta_full 0.996
_diffrn_measured_fraction_theta_max 0.996
_diffrn_measurement_device_type 'Bruker APEX-II CCD'
_diffrn_measurement_method '\f and \w scans'
_diffrn_radiation_monochromator graphite
_diffrn_radiation_source 'fine-focus sealed tube'
_diffrn_radiation_type MoK\a
_diffrn_radiation_wavelength 0.71073
_diffrn_reflns_av_R_equivalents 0.0275
_diffrn_reflns_av_sigmaI/netI 0.0259
_diffrn_reflns_limit_h_max 11
_diffrn_reflns_limit_h_min -11
_diffrn_reflns_limit_k_max 16
_diffrn_reflns_limit_k_min -15
_diffrn_reflns_limit_l_max 8
_diffrn_reflns_limit_l_min -13
_diffrn_reflns_number 10317
_diffrn_reflns_theta_full 26.49
_diffrn_reflns_theta_max 26.49
_diffrn_reflns_theta_min 2.31
_exptl_absorpt_coefficient_mu 0.298
_exptl_absorpt_correction_T_max 0.9486
_exptl_absorpt_correction_T_min 0.8782
_exptl_absorpt_correction_type multi-scan
_exptl_absorpt_process_details 'SADABS V2008/1 (Bruker AXS)'
_exptl_crystal_colour Colorless
_exptl_crystal_density_diffrn 1.707
_exptl_crystal_density_meas ?
_exptl_crystal_density_method 'not measured'
_exptl_crystal_description Tabullar
_exptl_crystal_F_000 656
_exptl_crystal_size_max 0.14
_exptl_crystal_size_mid 0.12
_exptl_crystal_size_min 0.05
_refine_diff_density_max 0.530
_refine_diff_density_min -0.393
_refine_diff_density_rms 0.056
_refine_ls_extinction_method none
_refine_ls_goodness_of_fit_ref 1.037
_refine_ls_hydrogen_treatment constr
_refine_ls_matrix_type full
_refine_ls_number_parameters 181
_refine_ls_number_reflns 2606
_refine_ls_number_restraints 0
_refine_ls_restrained_S_all 1.037
_refine_ls_R_factor_all 0.0494
_refine_ls_R_factor_gt 0.0356
_refine_ls_shift/su_max 0.000
_refine_ls_shift/su_mean 0.000
_refine_ls_structure_factor_coef Fsqd
_refine_ls_weighting_details 'calc w=1/[\s^2^(Fo^2^)+(0.0435P)^2^+0.8641P] where P=(Fo^2^+2Fc^2^)/3'
_refine_ls_weighting_scheme calc
_refine_ls_wR_factor_gt 0.0887
_refine_ls_wR_factor_ref 0.0954
_reflns_number_gt 2064
_reflns_number_total 2606
_reflns_threshold_expression >2sigma(I)
_cod_data_source_file c2ce25695a.txt
_cod_data_source_block pf6
_cod_depositor_comments
;
The following automatic conversions were performed:

'_exptl_crystal_density_meas' value 'not measured' was changed to '?'
- the value is perceived as not measured.

Automatic conversion script
Id: cif_fix_values 3008 2015-01-20 13:52:24Z robertas 
;
_cod_original_sg_symbol_H-M 'P 21/c'
_cod_database_code 7214651

loop_
_symmetry_equiv_pos_as_xyz
'x, y, z'
'-x, y+1/2, -z+1/2'
'-x, -y, -z'
'x, -y-1/2, z-1/2'

loop_
_atom_site_label
_atom_site_type_symbol
_atom_site_fract_x
_atom_site_fract_y
_atom_site_fract_z
_atom_site_U_iso_or_equiv
_atom_site_adp_type
_atom_site_occupancy
_atom_site_symmetry_multiplicity
_atom_site_calc_flag
_atom_site_refinement_flags
P1 P 0.41996(6) 0.17028(4) 0.78031(5) 0.02084(15) Uani 1 1 d .
F1 F 0.24077(13) 0.17880(11) 0.75172(11) 0.0339(3) Uani 1 1 d .
F2 F 0.40381(13) 0.16606(10) 0.92273(11) 0.0279(3) Uani 1 1 d .
F3 F 0.40691(16) 0.04667(10) 0.77394(13) 0.0378(4) Uani 1 1 d .
F4 F 0.43588(13) 0.17300(10) 0.63766(11) 0.0320(3) Uani 1 1 d .
F5 F 0.60003(13) 0.16208(10) 0.80964(11) 0.0313(3) Uani 1 1 d .
F6 F 0.43379(15) 0.29323(10) 0.78685(13) 0.0385(3) Uani 1 1 d .
O1 O 0.95986(15) 0.35488(10) 0.50955(13) 0.0212(3) Uani 1 1 d .
O2 O 1.03609(15) -0.11963(10) 0.67705(13) 0.0229(3) Uani 1 1 d .
N3 N 0.85722(19) -0.17007(12) 0.52890(15) 0.0196(4) Uani 1 1 d .
H3B H 0.8956 -0.2328 0.5257 0.023 Uiso 1 1 calc R
H3A H 0.7756 -0.1531 0.4804 0.023 Uiso 1 1 calc R
N2 N 0.77321(16) 0.21205(11) 0.59981(14) 0.0130(3) Uani 1 1 d .
N1 N 0.80487(18) 0.48954(12) 0.53500(16) 0.0215(4) Uani 1 1 d .
H1B H 0.8645 0.5344 0.5043 0.026 Uiso 1 1 calc R
H1A H 0.7199 0.5106 0.5604 0.026 Uiso 1 1 calc R
C3 C 0.9223(2) -0.10128(13) 0.60682(17) 0.0151(4) Uani 1 1 d .
C6 C 0.85775(19) 0.00752(13) 0.60342(17) 0.0135(4) Uani 1 1 d .
C7 C 0.7489(2) 0.04436(14) 0.51399(18) 0.0174(4) Uani 1 1 d .
H7 H 0.7026 -0.0011 0.4534 0.021 Uiso 1 1 calc R
C8 C 0.7086(2) 0.14752(14) 0.51391(18) 0.0169(4) Uani 1 1 d .
H8 H 0.6345 0.1732 0.4527 0.020 Uiso 1 1 calc R
C2 C 0.7289(2) 0.32224(13) 0.59891(18) 0.0151(4) Uani 1 1 d .
H2A H 0.7216 0.3454 0.6830 0.018 Uiso 1 1 calc R
H2B H 0.6280 0.3304 0.5520 0.018 Uiso 1 1 calc R
C1 C 0.8431(2) 0.39016(14) 0.54302(17) 0.0150(4) Uani 1 1 d .
C4 C 0.8780(2) 0.17816(14) 0.68804(18) 0.0169(4) Uani 1 1 d .
H4 H 0.9220 0.2250 0.7481 0.020 Uiso 1 1 calc R
C5 C 0.9215(2) 0.07568(14) 0.69142(18) 0.0170(4) Uani 1 1 d .
H5 H 0.9952 0.0517 0.7540 0.020 Uiso 1 1 calc R

loop_
_atom_site_aniso_label
_atom_site_aniso_U_11
_atom_site_aniso_U_22
_atom_site_aniso_U_33
_atom_site_aniso_U_23
_atom_site_aniso_U_13
_atom_site_aniso_U_12
P1 0.0174(3) 0.0280(3) 0.0169(3) -0.0013(2) 0.0010(2) -0.0078(2)
F1 0.0181(6) 0.0566(9) 0.0262(7) -0.0069(6) -0.0010(5) -0.0054(6)
F2 0.0236(6) 0.0415(7) 0.0188(7) -0.0051(5) 0.0031(5) -0.0080(5)
F3 0.0497(9) 0.0271(7) 0.0392(9) -0.0058(6) 0.0155(7) -0.0068(6)
F4 0.0239(6) 0.0541(9) 0.0179(7) 0.0015(6) 0.0016(5) -0.0089(6)
F5 0.0180(6) 0.0532(9) 0.0227(7) 0.0034(6) 0.0019(5) -0.0019(5)
F6 0.0441(8) 0.0280(7) 0.0420(9) 0.0016(6) -0.0006(7) -0.0090(6)
O1 0.0209(7) 0.0125(6) 0.0320(9) 0.0013(6) 0.0106(6) 0.0024(5)
O2 0.0241(7) 0.0152(7) 0.0266(8) 0.0020(6) -0.0082(6) 0.0034(5)
N3 0.0236(8) 0.0116(8) 0.0220(9) -0.0020(6) -0.0033(7) 0.0042(6)
N2 0.0118(7) 0.0115(7) 0.0157(8) 0.0005(6) 0.0016(6) 0.0003(6)
N1 0.0196(8) 0.0114(8) 0.0348(11) 0.0022(7) 0.0082(7) 0.0022(6)
C3 0.0168(9) 0.0120(9) 0.0167(10) 0.0038(7) 0.0028(8) 0.0002(7)
C6 0.0133(8) 0.0122(8) 0.0152(10) 0.0008(7) 0.0031(7) -0.0017(7)
C7 0.0209(9) 0.0137(9) 0.0166(10) -0.0016(7) -0.0024(8) -0.0006(7)
C8 0.0177(9) 0.0167(9) 0.0152(10) 0.0010(7) -0.0025(7) 0.0008(7)
C2 0.0151(8) 0.0106(8) 0.0194(10) -0.0001(7) 0.0018(7) 0.0016(7)
C1 0.0174(9) 0.0123(9) 0.0149(10) -0.0014(7) 0.0001(7) 0.0008(7)
C4 0.0158(9) 0.0150(9) 0.0185(10) -0.0019(7) -0.0036(7) -0.0018(7)
C5 0.0162(9) 0.0160(9) 0.0176(10) 0.0023(7) -0.0031(7) 0.0002(7)

loop_
_atom_type_symbol
_atom_type_description
_atom_type_scat_dispersion_real
_atom_type_scat_dispersion_imag
_atom_type_scat_source
C C 0.0033 0.0016 'International Tables Vol C Tables 4.2.6.8 and 6.1.1.4'
H H 0.0000 0.0000 'International Tables Vol C Tables 4.2.6.8 and 6.1.1.4'
N N 0.0061 0.0033 'International Tables Vol C Tables 4.2.6.8 and 6.1.1.4'
O O 0.0106 0.0060 'International Tables Vol C Tables 4.2.6.8 and 6.1.1.4'
F F 0.0171 0.0103 'International Tables Vol C Tables 4.2.6.8 and 6.1.1.4'
P P 0.1023 0.0942 'International Tables Vol C Tables 4.2.6.8 and 6.1.1.4'

loop_
_geom_angle_atom_site_label_1
_geom_angle_atom_site_label_2
_geom_angle_atom_site_label_3
_geom_angle
F6 P1 F1 90.61(8)
F6 P1 F3 179.73(9)
F1 P1 F3 89.66(8)
F6 P1 F5 89.22(7)
F1 P1 F5 179.71(8)
F3 P1 F5 90.51(7)
F6 P1 F2 90.24(7)
F1 P1 F2 89.80(7)
F3 P1 F2 89.73(7)
F5 P1 F2 89.97(7)
F6 P1 F4 90.46(7)
F1 P1 F4 90.17(7)
F3 P1 F4 89.57(7)
F5 P1 F4 90.06(7)
F2 P1 F4 179.30(8)
C3 N3 H3B 120.0
C3 N3 H3A 120.0
H3B N3 H3A 120.0
C8 N2 C4 121.28(15)
C8 N2 C2 120.02(15)
C4 N2 C2 118.71(15)
C1 N1 H1B 120.0
C1 N1 H1A 120.0
H1B N1 H1A 120.0
O2 C3 N3 123.49(17)
O2 C3 C6 118.49(16)
N3 C3 C6 117.92(16)
C5 C6 C7 118.81(16)
C5 C6 C3 116.54(16)
C7 C6 C3 124.47(17)
C8 C7 C6 119.41(17)
C8 C7 H7 120.3
C6 C7 H7 120.3
N2 C8 C7 120.50(18)
N2 C8 H8 119.8
C7 C8 H8 119.8
N2 C2 C1 111.46(14)
N2 C2 H2A 109.3
C1 C2 H2A 109.3
N2 C2 H2B 109.3
C1 C2 H2B 109.3
H2A C2 H2B 108.0
O1 C1 N1 123.77(17)
O1 C1 C2 122.39(16)
N1 C1 C2 113.84(15)
N2 C4 C5 120.07(17)
N2 C4 H4 120.0
C5 C4 H4 120.0
C4 C5 C6 119.93(17)
C4 C5 H5 120.0
C6 C5 H5 120.0

loop_
_geom_bond_atom_site_label_1
_geom_bond_atom_site_label_2
_geom_bond_distance
P1 F6 1.5912(14)
P1 F1 1.5923(12)
P1 F3 1.5992(14)
P1 F5 1.6005(12)
P1 F2 1.6056(13)
P1 F4 1.6072(13)
O1 C1 1.230(2)
O2 C3 1.226(2)
N3 C3 1.325(2)
N3 H3B 0.8800
N3 H3A 0.8800
N2 C8 1.344(2)
N2 C4 1.344(2)
N2 C2 1.474(2)
N1 C1 1.326(2)
N1 H1B 0.8800
N1 H1A 0.8800
C3 C6 1.515(2)
C6 C5 1.386(3)
C6 C7 1.388(3)
C7 C8 1.378(3)
C7 H7 0.9500
C8 H8 0.9500
C2 C1 1.526(2)
C2 H2A 0.9900
C2 H2B 0.9900
C4 C5 1.376(3)
C4 H4 0.9500
C5 H5 0.9500
